data_2231415
loop_
_publ_author_name
'Lakshmanan, D.'
'Raj, R. Madhan'
'Selvakumar, R.'
'Bakthadoss, M.'
'Murugavel, S.'

_publ_section_title
;
 2-(1,3-Benzothiazol-2-yl)-6-ethoxyphenol
;
_journal_coeditor_code BT5597
_journal_issue 9
_journal_name_full 'Acta Crystallographica Section E'
_journal_page_first o2259
_journal_paper_doi 10.1107/S160053681103114X
_journal_volume 67
_journal_year 2011
_chemical_formula_iupac 'C15 H13 N O2 S'
_chemical_formula_moiety 'C15 H13 N O2 S'
_chemical_formula_sum 'C15 H13 N O2 S'
_chemical_formula_weight 271.32
_chemical_name_systematic
;
2-(1,3-Benzothiazol-2-yl)-6-ethoxyphenol
;
_space_group_IT_number 14
_symmetry_cell_setting monoclinic
_symmetry_space_group_name_Hall '-P 2yn'
_symmetry_space_group_name_H-M 'P 1 21/n 1'
_atom_sites_solution_hydrogens geom
_atom_sites_solution_primary direct
_atom_sites_solution_secondary difmap
_audit_creation_method SHELXL-97
_cell_angle_alpha 90.00
_cell_angle_beta 95.269(2)
_cell_angle_gamma 90.00
_cell_formula_units_Z 4
_cell_length_a 9.8739(5)
_cell_length_b 9.6222(4)
_cell_length_c 13.3644(6)
_cell_measurement_reflns_used 5191
_cell_measurement_temperature 293(2)
_cell_measurement_theta_max 34.1
_cell_measurement_theta_min 2.5
_cell_volume 1264.37(10)
_computing_cell_refinement 'APEX2 and SAINT (Bruker, 2004)'
_computing_data_collection 'APEX2 (Bruker, 2004)'
_computing_data_reduction 'SAINT and XPREP (Bruker, 2004)'
_computing_molecular_graphics 'ORTEP-3 (Farrugia (1997)'
_computing_publication_material 'SHELXL97 (Sheldrick, 2008) and PLATON (Spek, 2009)'
_computing_structure_refinement 'SHELXL97 (Sheldrick, 2008)'
_computing_structure_solution 'SHELXS97 (Sheldrick, 2008)'
_diffrn_ambient_temperature 293(2)
_diffrn_detector_area_resol_mean 10.0
_diffrn_measured_fraction_theta_full 1.000
_diffrn_measured_fraction_theta_max 0.996
_diffrn_measurement_device_type 'Bruker APEXII CCD'
_diffrn_measurement_method \w
_diffrn_radiation_monochromator graphite
_diffrn_radiation_source 'fine-focus sealed tube'
_diffrn_radiation_type MoK\a
_diffrn_radiation_wavelength 0.71073
_diffrn_reflns_av_R_equivalents 0.0225
_diffrn_reflns_av_sigmaI/netI 0.0295
_diffrn_reflns_limit_h_max 15
_diffrn_reflns_limit_h_min -15
_diffrn_reflns_limit_k_max 9
_diffrn_reflns_limit_k_min -15
_diffrn_reflns_limit_l_max 19
_diffrn_reflns_limit_l_min -21
_diffrn_reflns_number 19076
_diffrn_reflns_theta_full 25.00
_diffrn_reflns_theta_max 34.14
_diffrn_reflns_theta_min 2.46
_exptl_absorpt_coefficient_mu 0.252
_exptl_absorpt_correction_T_max 0.960
_exptl_absorpt_correction_T_min 0.941
_exptl_absorpt_correction_type multi-scan
_exptl_absorpt_process_details '(SADABS; Sheldrick, 1996)'
_exptl_crystal_colour Yellow
_exptl_crystal_density_diffrn 1.425
_exptl_crystal_density_method 'not measured'
_exptl_crystal_description Block
_exptl_crystal_F_000 568
_exptl_crystal_size_max 0.24
_exptl_crystal_size_mid 0.22
_exptl_crystal_size_min 0.16
_refine_diff_density_max 0.361
_refine_diff_density_min -0.211
_refine_ls_extinction_method none
_refine_ls_goodness_of_fit_ref 1.010
_refine_ls_hydrogen_treatment constr
_refine_ls_matrix_type full
_refine_ls_number_parameters 173
_refine_ls_number_reflns 5191
_refine_ls_number_restraints 0
_refine_ls_restrained_S_all 1.010
_refine_ls_R_factor_all 0.0744
_refine_ls_R_factor_gt 0.0414
_refine_ls_shift/su_max 0.000
_refine_ls_shift/su_mean 0.000
_refine_ls_structure_factor_coef Fsqd
_refine_ls_weighting_details 'calc w=1/[\s^2^(Fo^2^)+(0.0658P)^2^+0.1388P] where P=(Fo^2^+2Fc^2^)/3'
_refine_ls_weighting_scheme calc
_refine_ls_wR_factor_gt 0.1080
_refine_ls_wR_factor_ref 0.1250
_reflns_number_gt 3449
_reflns_number_total 5191
_reflns_threshold_expression I>2\s(I)
_cod_data_source_file bt5597.cif
_cod_data_source_block I
_cod_original_sg_symbol_H-M 'P 21/n'
_cod_database_code 2231415
_cod_database_fobs_code 2231415

loop_
_symmetry_equiv_pos_as_xyz
'x, y, z'
'-x+1/2, y+1/2, -z+1/2'
'-x, -y, -z'
'x-1/2, -y-1/2, z-1/2'

loop_
_atom_site_type_symbol
_atom_site_label
_atom_site_fract_x
_atom_site_fract_y
_atom_site_fract_z
_atom_site_U_iso_or_equiv
_atom_site_adp_type
_atom_site_calc_flag
_atom_site_refinement_flags
_atom_site_occupancy
_atom_site_symmetry_multiplicity
S S1 0.05727(3) 0.30307(3) 0.19431(2) 0.03712(10) Uani d . 1 1
N N1 0.02751(10) 0.27133(10) 0.00112(7) 0.0326(2) Uani d . 1 1
C C8 -0.12040(11) 0.11723(12) 0.08584(8) 0.0313(2) Uani d . 1 1
C C13 -0.18273(11) 0.06427(12) -0.00477(8) 0.0312(2) Uani d . 1 1
O O2 -0.33618(10) -0.08310(10) -0.09512(6) 0.0439(2) Uani d . 1 1
O O1 -0.15176(10) 0.10695(10) -0.09587(6) 0.0424(2) Uani d . 1 1
H H1 -0.0923 0.1666 -0.0891 0.064 Uiso calc R 1 1
C C1 -0.01672(11) 0.22478(12) 0.08401(8) 0.0309(2) Uani d . 1 1
C C12 -0.28288(12) -0.03998(12) -0.00288(8) 0.0332(2) Uani d . 1 1
C C11 -0.31818(13) -0.09032(13) 0.08807(9) 0.0377(3) Uani d . 1 1
H H11 -0.3841 -0.1591 0.0893 0.045 Uiso calc R 1 1
C C2 0.12562(11) 0.37329(12) 0.02054(8) 0.0312(2) Uani d . 1 1
C C7 0.15529(12) 0.40571(12) 0.12266(8) 0.0328(2) Uani d . 1 1
C C9 -0.15855(13) 0.06359(13) 0.17719(9) 0.0393(3) Uani d . 1 1
H H9 -0.1177 0.0977 0.2377 0.047 Uiso calc R 1 1
C C14 -0.43972(13) -0.18786(12) -0.09985(10) 0.0378(3) Uani d . 1 1
H H14A -0.5186 -0.1550 -0.0686 0.045 Uiso calc R 1 1
H H14B -0.4060 -0.2714 -0.0654 0.045 Uiso calc R 1 1
C C10 -0.25549(14) -0.03849(14) 0.17758(9) 0.0408(3) Uani d . 1 1
H H10 -0.2794 -0.0733 0.2384 0.049 Uiso calc R 1 1
C C3 0.19474(13) 0.44135(13) -0.05155(9) 0.0389(3) Uani d . 1 1
H H3 0.1766 0.4205 -0.1194 0.047 Uiso calc R 1 1
C C6 0.25186(13) 0.50573(13) 0.15417(9) 0.0400(3) Uani d . 1 1
H H6 0.2709 0.5271 0.2219 0.048 Uiso calc R 1 1
C C4 0.29027(14) 0.53996(14) -0.02046(10) 0.0444(3) Uani d . 1 1
H H4 0.3370 0.5860 -0.0679 0.053 Uiso calc R 1 1
C C15 -0.47613(16) -0.21685(16) -0.20937(11) 0.0508(3) Uani d . 1 1
H H15A -0.5093 -0.1333 -0.2424 0.076 Uiso calc R 1 1
H H15B -0.5454 -0.2871 -0.2166 0.076 Uiso calc R 1 1
H H15C -0.3970 -0.2487 -0.2392 0.076 Uiso calc R 1 1
C C5 0.31827(14) 0.57200(14) 0.08114(11) 0.0451(3) Uani d . 1 1
H H5 0.3831 0.6395 0.1001 0.054 Uiso calc R 1 1

loop_
_atom_site_aniso_label
_atom_site_aniso_U_11
_atom_site_aniso_U_22
_atom_site_aniso_U_33
_atom_site_aniso_U_12
_atom_site_aniso_U_13
_atom_site_aniso_U_23
S1 0.04228(17) 0.04402(18) 0.02515(13) -0.00088(12) 0.00359(11) -0.00212(11)
N1 0.0336(5) 0.0369(5) 0.0273(4) -0.0006(4) 0.0023(4) 0.0005(4)
C8 0.0331(5) 0.0336(5) 0.0274(5) 0.0030(4) 0.0044(4) 0.0008(4)
C13 0.0348(5) 0.0321(5) 0.0274(5) 0.0033(4) 0.0060(4) 0.0013(4)
O2 0.0518(5) 0.0482(5) 0.0319(4) -0.0162(4) 0.0042(4) -0.0041(4)
O1 0.0528(5) 0.0484(5) 0.0264(4) -0.0143(4) 0.0059(3) 0.0005(3)
C1 0.0326(5) 0.0340(5) 0.0262(5) 0.0046(4) 0.0026(4) 0.0001(4)
C12 0.0358(6) 0.0331(5) 0.0311(5) 0.0016(4) 0.0056(4) -0.0016(4)
C11 0.0400(6) 0.0372(6) 0.0371(6) -0.0022(5) 0.0107(5) 0.0011(5)
C2 0.0326(5) 0.0317(5) 0.0289(5) 0.0027(4) -0.0001(4) 0.0002(4)
C7 0.0349(6) 0.0343(5) 0.0288(5) 0.0048(4) 0.0013(4) -0.0011(4)
C9 0.0448(7) 0.0467(7) 0.0267(5) -0.0009(5) 0.0054(5) 0.0013(5)
C14 0.0345(6) 0.0357(6) 0.0435(6) -0.0020(5) 0.0041(5) -0.0015(5)
C10 0.0466(7) 0.0464(7) 0.0308(5) -0.0012(6) 0.0107(5) 0.0056(5)
C3 0.0439(6) 0.0430(6) 0.0295(5) -0.0038(5) 0.0015(5) 0.0042(5)
C6 0.0429(7) 0.0407(6) 0.0354(6) -0.0005(5) -0.0017(5) -0.0073(5)
C4 0.0486(7) 0.0446(7) 0.0398(6) -0.0084(6) 0.0028(5) 0.0065(5)
C15 0.0511(8) 0.0542(8) 0.0453(7) -0.0084(6) -0.0059(6) -0.0035(6)
C5 0.0467(7) 0.0403(6) 0.0473(7) -0.0074(6) -0.0016(6) -0.0038(5)

loop_
_atom_type_symbol
_atom_type_description
_atom_type_scat_dispersion_real
_atom_type_scat_dispersion_imag
_atom_type_scat_source
C C 0.0033 0.0016 'International Tables Vol C Tables 4.2.6.8 and 6.1.1.4'
H H 0.0000 0.0000 'International Tables Vol C Tables 4.2.6.8 and 6.1.1.4'
N N 0.0061 0.0033 'International Tables Vol C Tables 4.2.6.8 and 6.1.1.4'
O O 0.0106 0.0060 'International Tables Vol C Tables 4.2.6.8 and 6.1.1.4'
S S 0.1246 0.1234 'International Tables Vol C Tables 4.2.6.8 and 6.1.1.4'

loop_
_geom_angle_atom_site_label_1
_geom_angle_atom_site_label_2
_geom_angle_atom_site_label_3
_geom_angle
C7 S1 C1 89.48(5)
C1 N1 C2 111.47(9)
C13 C8 C9 118.96(11)
C13 C8 C1 119.77(10)
C9 C8 C1 121.26(10)
O1 C13 C8 123.48(10)
O1 C13 C12 116.80(10)
C8 C13 C12 119.71(10)
C12 O2 C14 118.02(9)
C13 O1 H1 109.5
N1 C1 C8 123.20(10)
N1 C1 S1 114.80(9)
C8 C1 S1 122.00(8)
O2 C12 C11 125.61(11)
O2 C12 C13 114.48(10)
C11 C12 C13 119.91(11)
C12 C11 C10 120.22(11)
C12 C11 H11 119.9
C10 C11 H11 119.9
N1 C2 C3 125.53(10)
N1 C2 C7 114.76(10)
C3 C2 C7 119.71(11)
C6 C7 C2 121.56(11)
C6 C7 S1 128.96(9)
C2 C7 S1 109.48(8)
C10 C9 C8 120.53(11)
C10 C9 H9 119.7
C8 C9 H9 119.7
O2 C14 C15 106.25(10)
O2 C14 H14A 110.5
C15 C14 H14A 110.5
O2 C14 H14B 110.5
C15 C14 H14B 110.5
H14A C14 H14B 108.7
C9 C10 C11 120.67(11)
C9 C10 H10 119.7
C11 C10 H10 119.7
C4 C3 C2 118.76(11)
C4 C3 H3 120.6
C2 C3 H3 120.6
C5 C6 C7 117.51(11)
C5 C6 H6 121.2
C7 C6 H6 121.2
C3 C4 C5 121.05(12)
C3 C4 H4 119.5
C5 C4 H4 119.5
C14 C15 H15A 109.5
C14 C15 H15B 109.5
H15A C15 H15B 109.5
C14 C15 H15C 109.5
H15A C15 H15C 109.5
H15B C15 H15C 109.5
C6 C5 C4 121.42(12)
C6 C5 H5 119.3
C4 C5 H5 119.3

loop_
_geom_bond_atom_site_label_1
_geom_bond_atom_site_label_2
_geom_bond_distance
S1 C7 1.7318(12)
S1 C1 1.7539(11)
N1 C1 1.3067(14)
N1 C2 1.3864(15)
C8 C13 1.4028(15)
C8 C9 1.4082(15)
C8 C1 1.4575(16)
C13 O1 1.3464(13)
C13 C12 1.4105(16)
O2 C12 1.3600(14)
O2 C14 1.4330(14)
O1 H1 0.8200
C12 C11 1.3825(16)
C11 C10 1.3881(18)
C11 H11 0.9300
C2 C3 1.3941(16)
C2 C7 1.4044(15)
C7 C6 1.3925(17)
C9 C10 1.3718(18)
C9 H9 0.9300
C14 C15 1.5010(18)
C14 H14A 0.9700
C14 H14B 0.9700
C10 H10 0.9300
C3 C4 1.3750(18)
C3 H3 0.9300
C6 C5 1.3809(19)
C6 H6 0.9300
C4 C5 1.3950(19)
C4 H4 0.9300
C15 H15A 0.9600
C15 H15B 0.9600
C15 H15C 0.9600
C5 H5 0.9300

loop_
_geom_hbond_atom_site_label_D
_geom_hbond_atom_site_label_H
_geom_hbond_atom_site_label_A
_geom_hbond_site_symmetry_A
_geom_hbond_distance_DH
_geom_hbond_distance_HA
_geom_hbond_distance_DA
_geom_hbond_angle_DHA
O1 H1 N1 1 0.82 1.90 2.6260(10) 147
C14 H14A Cg1 3_455 0.97 2.91 3.7790(10) 149
C14 H14B Cg2 3_555 0.97 2.65 3.5060(10) 148

loop_
_geom_torsion_atom_site_label_1
_geom_torsion_atom_site_label_2
_geom_torsion_atom_site_label_3
_geom_torsion_atom_site_label_4
_geom_torsion
C9 C8 C13 O1 -178.87(11)
C1 C8 C13 O1 0.34(17)
C9 C8 C13 C12 0.68(17)
C1 C8 C13 C12 179.89(10)
C2 N1 C1 C8 179.89(10)
C2 N1 C1 S1 0.49(13)
C13 C8 C1 N1 -3.48(17)
C9 C8 C1 N1 175.71(11)
C13 C8 C1 S1 175.88(8)
C9 C8 C1 S1 -4.93(16)
C7 S1 C1 N1 -0.16(9)
C7 S1 C1 C8 -179.57(10)
C14 O2 C12 C11 1.21(18)
C14 O2 C12 C13 -179.35(10)
O1 C13 C12 O2 -0.50(15)
C8 C13 C12 O2 179.92(10)
O1 C13 C12 C11 178.97(11)
C8 C13 C12 C11 -0.61(17)
O2 C12 C11 C10 179.49(12)
C13 C12 C11 C10 0.08(18)
C1 N1 C2 C3 178.53(11)
C1 N1 C2 C7 -0.66(14)
N1 C2 C7 C6 179.82(10)
C3 C2 C7 C6 0.58(17)
N1 C2 C7 S1 0.53(12)
C3 C2 C7 S1 -178.70(9)
C1 S1 C7 C6 -179.43(12)
C1 S1 C7 C2 -0.21(8)
C13 C8 C9 C10 -0.23(18)
C1 C8 C9 C10 -179.43(11)
C12 O2 C14 C15 -178.61(11)
C8 C9 C10 C11 -0.3(2)
C12 C11 C10 C9 0.4(2)
N1 C2 C3 C4 -179.61(11)
C7 C2 C3 C4 -0.46(18)
C2 C7 C6 C5 -0.25(18)
S1 C7 C6 C5 178.88(10)
C2 C3 C4 C5 0.0(2)
C7 C6 C5 C4 -0.2(2)
C3 C4 C5 C6 0.3(2)

loop_
_cod_related_entry_id
_cod_related_entry_database
_cod_related_entry_code
1 ChemSpider 26610860
